data_4001796
loop_
_publ_author_name
'Luo, Min'
'Ye, Ning'
'Zou, Guohong'
'Lin, Chensheng'
'Cheng, Wendan'

_publ_section_title
;
 Na8Lu2(CO3)6F2and Na3Lu(CO3)2F2: Rare Earth Fluoride Carbonates as
 Deep-UV Nonlinear Optical Materials
;
_journal_issue 15
_journal_name_full 'Chemistry of Materials'
_journal_page_first 3147
_journal_paper_doi 10.1021/cm4023369
_journal_volume 25
_journal_year 2013
_chemical_formula_sum 'C2 F Lu Na2 O6'
_chemical_formula_weight 359.97
_chemical_name_systematic
; 
 ? 
;
_space_group_IT_number 15
_symmetry_cell_setting monoclinic
_symmetry_space_group_name_Hall '-C 2yc'
_symmetry_space_group_name_H-M 'C 1 2/c 1'
_atom_sites_solution_primary direct
_atom_sites_solution_secondary difmap
_audit_creation_method SHELXL-97
_audit_update_record
;
2013-07-08 # Formatted by publCIF
;
_cell_angle_alpha 90.00
_cell_angle_beta 95.429(16)
_cell_angle_gamma 90.00
_cell_formula_units_Z 8
_cell_length_a 17.534(4)
_cell_length_b 6.1084(14)
_cell_length_c 11.285(3)
_cell_measurement_reflns_used 1565
_cell_measurement_temperature 293(2)
_cell_measurement_theta_max 27.5906
_cell_measurement_theta_min 2.8168
_cell_volume 1203.3(5)
_computing_cell_refinement 'CrystalClear (Rigaku Inc., 2008)'
_computing_data_collection 'CrystalClear (Rigaku Inc., 2008)'
_computing_data_reduction 'CrystalClear (Rigaku Inc., 2008)'
_computing_molecular_graphics 'SHELXL-97 (Sheldrick, 1997)'
_computing_publication_material 'SHELXL-97 (Sheldrick, 1997)'
_computing_structure_refinement 'SHELXL-97 (Sheldrick, 1997)'
_computing_structure_solution 'SHELXS-97 (Sheldrick, 1990)'
_diffrn_ambient_temperature 293(2)
_diffrn_detector_area_resol_mean 14.6306
_diffrn_measured_fraction_theta_full 0.990
_diffrn_measured_fraction_theta_max 0.990
_diffrn_measurement_device
;
Mercury70 (2x2 bin mode)
;
_diffrn_measurement_method CCD_Profile_fitting
_diffrn_radiation_monochromator graphite
_diffrn_radiation_source 'fine-focus sealed tube'
_diffrn_radiation_type MoK\a
_diffrn_radiation_wavelength 0.71073
_diffrn_reflns_av_R_equivalents 0.0540
_diffrn_reflns_av_sigmaI/netI 0.0421
_diffrn_reflns_limit_h_max 22
_diffrn_reflns_limit_h_min -22
_diffrn_reflns_limit_k_max 7
_diffrn_reflns_limit_k_min -7
_diffrn_reflns_limit_l_max 14
_diffrn_reflns_limit_l_min -14
_diffrn_reflns_number 6439
_diffrn_reflns_theta_full 27.44
_diffrn_reflns_theta_max 27.44
_diffrn_reflns_theta_min 3.53
_exptl_absorpt_coefficient_mu 16.557
_exptl_absorpt_correction_T_max 1.0000
_exptl_absorpt_correction_T_min 0.5863
_exptl_absorpt_correction_type multi-scan
_exptl_crystal_colour White
_exptl_crystal_density_diffrn 3.974
_exptl_crystal_density_method 'not measured'
_exptl_crystal_description Prism
_exptl_crystal_F_000 1050
_exptl_crystal_size_max 0.1000
_exptl_crystal_size_mid 0.0500
_exptl_crystal_size_min 0.0500
_refine_diff_density_max 2.132
_refine_diff_density_min -2.504
_refine_diff_density_rms 0.447
_refine_ls_extinction_coef 0.00000(11)
_refine_ls_extinction_expression Fc^*^=kFc[1+0.001xFc^2^\l^3^/sin(2\q)]^-1/4^
_refine_ls_extinction_method SHELXL
_refine_ls_goodness_of_fit_ref 1.118
_refine_ls_matrix_type full
_refine_ls_number_parameters 110
_refine_ls_number_reflns 1357
_refine_ls_number_restraints 0
_refine_ls_restrained_S_all 1.118
_refine_ls_R_factor_all 0.0305
_refine_ls_R_factor_gt 0.0259
_refine_ls_shift/su_max 0.546
_refine_ls_shift/su_mean 0.005
_refine_ls_structure_factor_coef Fsqd
_refine_ls_weighting_details 'calc w=1/[\s^2^(Fo^2^)+(0.0556P)^2^+0.0000P] where P=(Fo^2^+2Fc^2^)/3'
_refine_ls_weighting_scheme calc
_refine_ls_wR_factor_gt 0.0655
_refine_ls_wR_factor_ref 0.0928
_reflns_number_gt 1209
_reflns_number_total 1357
_reflns_threshold_expression >2sigma(I)
_cod_data_source_file cm4023369_si_005.cif
_cod_data_source_block 1
_cod_depositor_comments
;
The following automatic conversions were performed:

'_exptl_absorpt_correction_type' value 'Multi-scan' changed to
'multi-scan' according to
/home/saulius/struct/CIF-dictionaries/cif_core.dic dictionary named
'cif_core.dic' version 2.4.2 from 2011-04-26.

Automatic conversion script
Id: cif_fix_values 1891 2012-01-12 08:04:46Z andrius 
;
_cod_original_cell_volume 1203.2(5)
_cod_original_sg_symbol_H-M C2/c
_cod_database_code 4001796

loop_
_symmetry_equiv_pos_as_xyz
'x, y, z'
'-x, y, -z+1/2'
'x+1/2, y+1/2, z'
'-x+1/2, y+1/2, -z+1/2'
'-x, -y, -z'
'x, -y, z-1/2'
'-x+1/2, -y+1/2, -z'
'x+1/2, -y+1/2, z-1/2'

loop_
_atom_site_label
_atom_site_type_symbol
_atom_site_fract_x
_atom_site_fract_y
_atom_site_fract_z
_atom_site_U_iso_or_equiv
_atom_site_adp_type
_atom_site_occupancy
_atom_site_symmetry_multiplicity
_atom_site_calc_flag
Lu1 Lu 0.060075(17) 0.15674(5) 0.63139(3) 0.00803(18) Uani 1 1 d
Na1 Na 0.10998(19) -0.4037(6) 0.8819(3) 0.0160(7) Uani 1 1 d
Na2 Na 0.2641(2) 0.0887(7) 0.8559(3) 0.0255(9) Uani 1 1 d
O1 O 0.0780(3) 0.5087(9) 0.5847(6) 0.0175(13) Uani 1 1 d
O2 O 0.1053(4) -0.1981(10) 0.7004(6) 0.0154(13) Uani 1 1 d
O3 O -0.0062(3) 0.1833(9) 0.4344(6) 0.0115(12) Uani 1 1 d
O4 O 0.1959(3) 0.1884(9) 0.6737(5) 0.0141(12) Uani 1 1 d
O5 O 0.1485(3) 0.0670(10) 0.4976(5) 0.0132(12) Uani 1 1 d
O6 O 0.2688(3) -0.0256(10) 0.5660(6) 0.0181(13) Uani 1 1 d
F1 F 0.0614(3) 0.2269(10) 0.8256(5) 0.0271(13) Uani 1 1 d
C1 C 0.0634(4) 0.7033(14) 0.6162(7) 0.0113(16) Uani 1 1 d
C2 C 0.2065(4) 0.0782(14) 0.5789(7) 0.0109(15) Uani 1 1 d

loop_
_atom_site_aniso_label
_atom_site_aniso_U_11
_atom_site_aniso_U_22
_atom_site_aniso_U_33
_atom_site_aniso_U_23
_atom_site_aniso_U_13
_atom_site_aniso_U_12
Lu1 0.0093(2) 0.0064(2) 0.0083(2) -0.00063(11) 0.00070(14) 0.00047(11)
Na1 0.0163(17) 0.0181(18) 0.0139(17) 0.0009(14) 0.0026(14) 0.0003(14)
Na2 0.035(2) 0.022(2) 0.0185(19) 0.0010(16) -0.0024(17) 0.0039(17)
O1 0.023(3) 0.005(3) 0.024(3) -0.006(2) -0.002(3) 0.005(2)
O2 0.021(3) 0.011(3) 0.012(3) 0.003(2) -0.007(2) -0.002(2)
O3 0.010(3) 0.010(3) 0.015(3) 0.000(2) 0.001(2) 0.003(2)
O4 0.013(3) 0.015(3) 0.014(3) -0.004(2) 0.002(2) -0.001(2)
O5 0.013(3) 0.019(3) 0.008(3) 0.002(2) -0.001(2) 0.001(2)
O6 0.011(3) 0.019(3) 0.024(3) -0.006(3) 0.004(2) 0.004(2)
F1 0.024(3) 0.034(3) 0.023(3) -0.006(3) 0.003(2) -0.003(3)
C1 0.014(4) 0.006(4) 0.014(4) 0.005(3) 0.004(3) -0.004(3)
C2 0.008(3) 0.011(4) 0.013(4) 0.002(3) 0.001(3) -0.003(3)

loop_
_atom_type_symbol
_atom_type_description
_atom_type_scat_dispersion_real
_atom_type_scat_dispersion_imag
_atom_type_scat_source
C C 0.0033 0.0016 'International Tables Vol C Tables 4.2.6.8 and 6.1.1.4'
O O 0.0106 0.0060 'International Tables Vol C Tables 4.2.6.8 and 6.1.1.4'
F F 0.0171 0.0103 'International Tables Vol C Tables 4.2.6.8 and 6.1.1.4'
Na Na 0.0362 0.0249 'International Tables Vol C Tables 4.2.6.8 and 6.1.1.4'
Lu Lu -0.4720 5.8584 'International Tables Vol C Tables 4.2.6.8 and 6.1.1.4'

loop_
_geom_angle_atom_site_label_1
_geom_angle_atom_site_label_2
_geom_angle_atom_site_label_3
_geom_angle
_geom_angle_site_symmetry_1
_geom_angle_site_symmetry_3
F1 Lu1 O1 93.3(2) . .
F1 Lu1 F1 71.1(2) . 2_556
O1 Lu1 F1 91.4(2) . 2_556
F1 Lu1 O5 137.40(19) . .
O1 Lu1 O5 87.5(2) . .
F1 Lu1 O5 151.50(19) 2_556 .
F1 Lu1 O3 116.3(2) . 5_556
O1 Lu1 O3 145.7(2) . 5_556
F1 Lu1 O3 83.0(2) 2_556 5_556
O5 Lu1 O3 82.0(2) . 5_556
F1 Lu1 O4 82.6(2) . .
O1 Lu1 O4 79.1(2) . .
F1 Lu1 O4 151.5(2) 2_556 .
O5 Lu1 O4 55.75(19) . .
O3 Lu1 O4 119.51(19) 5_556 .
F1 Lu1 O2 83.3(2) . .
O1 Lu1 O2 152.7(2) . .
F1 Lu1 O2 112.8(2) 2_556 .
O5 Lu1 O2 77.2(2) . .
O3 Lu1 O2 54.8(2) 5_556 .
O4 Lu1 O2 73.6(2) . .
F1 Lu1 O3 148.3(2) . .
O1 Lu1 O3 77.6(2) . .
F1 Lu1 O3 78.7(2) 2_556 .
O5 Lu1 O3 73.23(19) . .
O3 Lu1 O3 68.2(2) 5_556 .
O4 Lu1 O3 124.2(2) . .
O2 Lu1 O3 118.21(19) . .
F1 Lu1 C2 108.9(2) . .
O1 Lu1 C2 87.8(2) . .
F1 Lu1 C2 179.2(2) 2_556 .
O5 Lu1 C2 28.5(2) . .
O3 Lu1 C2 97.6(2) 5_556 .
O4 Lu1 C2 28.2(2) . .
O2 Lu1 C2 68.0(2) . .
O3 Lu1 C2 101.1(2) . .
F1 Lu1 C1 104.7(2) . 1_545
O1 Lu1 C1 159.7(2) . 1_545
F1 Lu1 C1 103.1(2) 2_556 1_545
O5 Lu1 C1 72.9(2) . 1_545
O3 Lu1 C1 28.0(2) 5_556 1_545
O4 Lu1 C1 93.8(2) . 1_545
O2 Lu1 C1 27.8(2) . 1_545
O3 Lu1 C1 91.2(2) . 1_545
C2 Lu1 C1 77.6(2) . 1_545
F1 Lu1 Na1 138.83(17) . 6
O1 Lu1 Na1 47.44(18) . 6
F1 Lu1 Na1 114.58(16) 2_556 6
O5 Lu1 Na1 47.55(15) . 6
O3 Lu1 Na1 104.87(16) 5_556 6
O4 Lu1 Na1 78.40(16) . 6
O2 Lu1 Na1 124.53(17) . 6
O3 Lu1 Na1 48.97(15) . 6
C2 Lu1 Na1 64.86(18) . 6
C1 Lu1 Na1 112.66(18) 1_545 6
F1 Lu1 Lu1 38.10(14) . 2_556
O1 Lu1 Lu1 106.42(17) . 2_556
F1 Lu1 Lu1 37.34(14) 2_556 2_556
O5 Lu1 Lu1 164.77(14) . 2_556
O3 Lu1 Lu1 89.38(15) 5_556 2_556
O4 Lu1 Lu1 119.92(15) . 2_556
O2 Lu1 Lu1 87.53(16) . 2_556
O3 Lu1 Lu1 115.12(14) . 2_556
C2 Lu1 Lu1 142.98(17) . 2_556
C1 Lu1 Lu1 93.65(17) 1_545 2_556
Na1 Lu1 Lu1 147.60(6) 6 2_556
O6 Na1 O2 110.3(3) 4_546 .
O6 Na1 F1 93.4(2) 4_546 1_545
O2 Na1 F1 106.0(2) . 1_545
O6 Na1 O1 88.0(2) 4_546 6_556
O2 Na1 O1 158.0(3) . 6_556
F1 Na1 O1 84.2(2) 1_545 6_556
O6 Na1 O5 86.2(2) 4_546 6_556
O2 Na1 O5 90.1(2) . 6_556
F1 Na1 O5 163.0(2) 1_545 6_556
O1 Na1 O5 78.7(2) 6_556 6_556
O6 Na1 O3 149.0(3) 4_546 6_556
O2 Na1 O3 87.6(2) . 6_556
F1 Na1 O3 106.1(2) 1_545 6_556
O1 Na1 O3 70.7(2) 6_556 6_556
O5 Na1 O3 68.1(2) 6_556 6_556
O6 Na1 C1 118.2(2) 4_546 1_545
O2 Na1 C1 22.9(2) . 1_545
F1 Na1 C1 83.7(2) 1_545 1_545
O1 Na1 C1 151.7(2) 6_556 1_545
O5 Na1 C1 111.5(2) 6_556 1_545
O3 Na1 C1 88.3(2) 6_556 1_545
O6 Na1 C1 162.9(3) 4_546 2_546
O2 Na1 C1 86.6(2) . 2_546
F1 Na1 C1 83.1(2) 1_545 2_546
O1 Na1 C1 75.1(2) 6_556 2_546
O5 Na1 C1 92.3(2) 6_556 2_546
O3 Na1 C1 24.2(2) 6_556 2_546
C1 Na1 C1 78.1(3) 1_545 2_546
O6 Na1 Lu1 103.9(2) 4_546 6_556
O2 Na1 Lu1 119.1(2) . 6_556
F1 Na1 Lu1 120.73(17) 1_545 6_556
O1 Na1 Lu1 41.54(14) 6_556 6_556
O5 Na1 Lu1 43.53(14) 6_556 6_556
O3 Na1 Lu1 45.39(15) 6_556 6_556
C1 Na1 Lu1 130.2(2) 1_545 6_556
C1 Na1 Lu1 64.57(17) 2_546 6_556
O6 Na1 Na2 64.46(18) 4_546 4_546
O2 Na1 Na2 49.43(18) . 4_546
F1 Na1 Na2 90.98(17) 1_545 4_546
O1 Na1 Na2 151.73(19) 6_556 4_546
O5 Na1 Na2 104.12(17) 6_556 4_546
O3 Na1 Na2 136.96(19) 6_556 4_546
C1 Na1 Na2 53.95(16) 1_545 4_546
C1 Na1 Na2 132.07(19) 2_546 4_546
Lu1 Na1 Na2 147.56(12) 6_556 4_546
O6 Na1 Na2 38.84(18) 4_546 7_547
O2 Na1 Na2 144.4(2) . 7_547
F1 Na1 Na2 95.27(19) 1_545 7_547
O1 Na1 Na2 49.87(16) 6_556 7_547
O5 Na1 Na2 73.83(17) 6_556 7_547
O3 Na1 Na2 113.81(18) 6_556 7_547
C1 Na1 Na2 157.04(19) 1_545 7_547
C1 Na1 Na2 124.64(19) 2_546 7_547
Lu1 Na1 Na2 69.63(9) 6_556 7_547
Na2 Na1 Na2 103.23(12) 4_546 7_547
O6 Na1 Lu1 95.8(2) 4_546 1_545
O2 Na1 Lu1 75.91(17) . 1_545
F1 Na1 Lu1 31.30(14) 1_545 1_545
O1 Na1 Lu1 115.46(18) 6_556 1_545
O5 Na1 Lu1 165.67(19) 6_556 1_545
O3 Na1 Lu1 113.42(17) 6_556 1_545
C1 Na1 Lu1 55.20(17) 1_545 1_545
C1 Na1 Lu1 89.84(17) 2_546 1_545
Lu1 Na1 Lu1 147.64(10) 6_556 1_545
Na2 Na1 Lu1 64.54(8) 4_546 1_545
Na2 Na1 Lu1 116.20(12) 7_547 1_545
O4 Na2 O6 150.6(3) . 6_556
O4 Na2 O4 104.7(2) . 4_546
O6 Na2 O4 89.5(2) 6_556 4_546
O4 Na2 O6 87.2(2) . 4_556
O6 Na2 O6 78.4(2) 6_556 4_556
O4 Na2 O6 167.7(3) 4_546 4_556
O4 Na2 O2 92.3(2) . 4_556
O6 Na2 O2 110.6(2) 6_556 4_556
O4 Na2 O2 100.2(2) 4_546 4_556
O6 Na2 O2 82.3(2) 4_556 4_556
O4 Na2 O1 131.0(3) . 4_546
O6 Na2 O1 78.3(2) 6_556 4_546
O4 Na2 O1 66.1(2) 4_546 4_546
O6 Na2 O1 108.7(2) 4_556 4_546
O2 Na2 O1 47.27(18) 4_556 4_546
O4 Na2 O5 104.2(2) . 6_556
O6 Na2 O5 49.68(18) 6_556 6_556
O4 Na2 O5 88.4(2) 4_546 6_556
O6 Na2 O5 85.4(2) 4_556 6_556
O2 Na2 O5 158.9(2) 4_556 6_556
O1 Na2 O5 122.6(2) 4_546 6_556
O4 Na2 C2 129.8(3) . 6_556
O6 Na2 C2 24.7(2) 6_556 6_556
O4 Na2 C2 84.4(2) 4_546 6_556
O6 Na2 C2 85.4(2) 4_556 6_556
O2 Na2 C2 135.3(2) 4_556 6_556
O1 Na2 C2 98.2(2) 4_546 6_556
O5 Na2 C2 25.72(18) 6_556 6_556
O4 Na2 C1 116.2(3) . 4_546
O6 Na2 C1 89.7(2) 6_556 4_546
O4 Na2 C1 87.3(2) 4_546 4_546
O6 Na2 C1 90.4(2) 4_556 4_546
O2 Na2 C1 24.7(2) 4_556 4_546
O1 Na2 C1 24.34(19) 4_546 4_546
O5 Na2 C1 139.2(2) 6_556 4_546
C2 Na2 C1 113.5(2) 6_556 4_546
O4 Na2 C2 91.0(2) . 4_556
O6 Na2 C2 86.1(2) 6_556 4_556
O4 Na2 C2 154.5(2) 4_546 4_556
O6 Na2 C2 23.90(19) 4_556 4_556
O2 Na2 C2 58.6(2) 4_556 4_556
O1 Na2 C2 88.5(2) 4_546 4_556
O5 Na2 C2 107.3(2) 6_556 4_556
C2 Na2 C2 101.0(2) 6_556 4_556
C1 Na2 C2 67.6(2) 4_546 4_556
O4 Na2 Na1 69.28(18) . 4_556
O6 Na2 Na1 140.1(2) 6_556 4_556
O4 Na2 Na1 74.00(17) 4_546 4_556
O6 Na2 Na1 114.14(19) 4_556 4_556
O2 Na2 Na1 41.28(15) 4_556 4_556
O1 Na2 Na1 61.83(16) 4_546 4_556
O5 Na2 Na1 158.34(18) 6_556 4_556
C2 Na2 Na1 155.1(2) 6_556 4_556
C1 Na2 Na1 54.22(18) 4_546 4_556
C2 Na2 Na1 93.66(19) 4_556 4_556
O4 Na2 Na1 172.6(2) . 7_547
O6 Na2 Na1 36.57(16) 6_556 7_547
O4 Na2 Na1 70.39(18) 4_546 7_547
O6 Na2 Na1 98.09(18) 4_556 7_547
O2 Na2 Na1 83.29(16) 4_556 7_547
O1 Na2 Na1 42.32(15) 4_546 7_547
O5 Na2 Na1 81.49(15) 6_556 7_547
C2 Na2 Na1 56.22(17) 6_556 7_547
C1 Na2 Na1 58.90(18) 4_546 7_547
C2 Na2 Na1 91.81(19) 4_556 7_547
Na1 Na2 Na1 103.69(12) 4_556 7_547
C1 O1 Lu1 142.4(6) . .
C1 O1 Na1 124.5(6) . 6
Lu1 O1 Na1 91.0(2) . 6
C1 O1 Na2 89.4(4) . 4_556
Lu1 O1 Na2 105.4(2) . 4_556
Na1 O1 Na2 87.8(2) 6 4_556
C1 O2 Na1 110.8(5) 1_545 .
C1 O2 Lu1 92.0(5) 1_545 .
Na1 O2 Lu1 136.9(3) . .
C1 O2 Na2 92.1(5) 1_545 4_546
Na1 O2 Na2 89.3(2) . 4_546
Lu1 O2 Na2 127.2(3) . 4_546
C1 O3 Lu1 93.5(5) 5_566 5_556
C1 O3 Lu1 136.2(5) 5_566 .
Lu1 O3 Lu1 111.8(2) 5_556 .
C1 O3 Na1 102.4(5) 5_566 6
Lu1 O3 Na1 133.7(3) 5_556 6
Lu1 O3 Na1 85.6(2) . 6
C2 O4 Na2 119.1(5) . .
C2 O4 Lu1 90.6(5) . .
Na2 O4 Lu1 124.5(3) . .
C2 O4 Na2 109.0(5) . 4_556
Na2 O4 Na2 103.7(2) . 4_556
Lu1 O4 Na2 109.2(2) . 4_556
C2 O5 Lu1 93.1(5) . .
C2 O5 Na1 118.6(5) . 6
Lu1 O5 Na1 88.9(2) . 6
C2 O5 Na2 82.2(4) . 6
Lu1 O5 Na2 172.2(3) . 6
Na1 O5 Na2 98.8(2) 6 6
C2 O6 Na1 126.4(5) . 4_556
C2 O6 Na2 104.0(5) . 6
Na1 O6 Na2 104.6(3) 4_556 6
C2 O6 Na2 101.0(5) . 4_546
Na1 O6 Na2 116.2(3) 4_556 4_546
Na2 O6 Na2 101.6(2) 6 4_546
Lu1 F1 Lu1 104.6(2) . 2_556
Lu1 F1 Na1 113.5(3) . 1_565
Lu1 F1 Na1 115.1(2) 2_556 1_565
O1 C1 O2 121.6(7) . 1_565
O1 C1 O3 122.6(7) . 5_566
O2 C1 O3 115.7(8) 1_565 5_566
O1 C1 Lu1 162.6(6) . 1_565
O2 C1 Lu1 60.3(4) 1_565 1_565
O3 C1 Lu1 58.5(4) 5_566 1_565
O1 C1 Na2 66.2(4) . 4_556
O2 C1 Na2 63.2(4) 1_565 4_556
O3 C1 Na2 150.3(6) 5_566 4_556
Lu1 C1 Na2 104.2(3) 1_565 4_556
O1 C1 Na1 91.8(5) . 1_565
O2 C1 Na1 46.3(4) 1_565 1_565
O3 C1 Na1 131.0(6) 5_566 1_565
Lu1 C1 Na1 99.0(3) 1_565 1_565
Na2 C1 Na1 71.83(19) 4_556 1_565
O1 C1 Na1 91.6(5) . 2_566
O2 C1 Na1 125.5(6) 1_565 2_566
O3 C1 Na1 53.4(4) 5_566 2_566
Lu1 C1 Na1 100.5(3) 1_565 2_566
Na2 C1 Na1 154.0(3) 4_556 2_566
Na1 C1 Na1 96.7(2) 1_565 2_566
O6 C2 O4 122.8(7) . .
O6 C2 O5 120.6(8) . .
O4 C2 O5 116.5(7) . .
O6 C2 Lu1 159.9(6) . .
O4 C2 Lu1 61.2(4) . .
O5 C2 Lu1 58.4(4) . .
O6 C2 Na2 51.3(4) . 6
O4 C2 Na2 164.6(6) . 6
O5 C2 Na2 72.1(4) . 6
Lu1 C2 Na2 130.1(3) . 6
O6 C2 Na2 55.1(4) . 4_546
O4 C2 Na2 109.8(5) . 4_546
O5 C2 Na2 102.5(5) . 4_546
Lu1 C2 Na2 104.8(3) . 4_546
Na2 C2 Na2 79.0(2) 6 4_546

loop_
_geom_bond_atom_site_label_1
_geom_bond_atom_site_label_2
_geom_bond_distance
_geom_bond_site_symmetry_2
Lu1 F1 2.231(6) .
Lu1 O1 2.243(6) .
Lu1 F1 2.270(5) 2_556
Lu1 O5 2.329(6) .
Lu1 O3 2.372(6) 5_556
Lu1 O4 2.393(6) .
Lu1 O2 2.412(6) .
Lu1 O3 2.414(6) .
Lu1 C2 2.731(8) .
Lu1 C1 2.776(9) 1_545
Lu1 Na1 3.382(4) 6
Lu1 Lu1 3.5597(10) 2_556
Na1 O6 2.276(7) 4_546
Na1 O2 2.397(7) .
Na1 F1 2.474(7) 1_545
Na1 O1 2.491(8) 6_556
Na1 O5 2.495(7) 6_556
Na1 O3 2.558(7) 6_556
Na1 C1 3.101(9) 1_545
Na1 C1 3.112(8) 2_546
Na1 Lu1 3.382(4) 6_556
Na1 Na2 3.632(5) 4_546
Na1 Na2 3.697(5) 7_547
Na1 Lu1 3.937(4) 1_545
Na2 O4 2.359(7) .
Na2 O6 2.396(7) 6_556
Na2 O4 2.574(7) 4_546
Na2 O6 2.599(8) 4_556
Na2 O2 2.760(8) 4_556
Na2 O1 2.829(7) 4_546
Na2 O5 2.861(7) 6_556
Na2 C2 2.979(9) 6_556
Na2 C1 3.091(9) 4_546
Na2 C2 3.110(9) 4_556
Na2 Na1 3.632(5) 4_556
Na2 Na1 3.697(5) 7_547
O1 C1 1.274(10) .
O1 Na1 2.491(8) 6
O1 Na2 2.829(7) 4_556
O2 C1 1.293(10) 1_545
O2 Na2 2.760(8) 4_546
O3 C1 1.305(10) 5_566
O3 Lu1 2.372(6) 5_556
O3 Na1 2.558(7) 6
O4 C2 1.292(10) .
O4 Na2 2.574(7) 4_556
O5 C2 1.305(9) .
O5 Na1 2.495(7) 6
O5 Na2 2.861(7) 6
O6 C2 1.283(10) .
O6 Na1 2.276(7) 4_556
O6 Na2 2.396(7) 6
O6 Na2 2.599(8) 4_546
F1 Lu1 2.270(5) 2_556
F1 Na1 2.474(7) 1_565
C1 O2 1.293(10) 1_565
C1 O3 1.305(10) 5_566
C1 Lu1 2.776(9) 1_565
C1 Na2 3.091(9) 4_556
C1 Na1 3.101(9) 1_565
C1 Na1 3.112(8) 2_566
C2 Na2 2.979(9) 6
C2 Na2 3.110(9) 4_546
